data_2222686
loop_
_publ_author_name
'Khan, Islam Ullah'
'Arshad, Muhammad Nadeem'
'Akkurt, Mehmet'
'Mustafa, Ghulam'
'Shafiq, Muhammad'

_publ_section_title
;
 Poly[hemi-\m-aqua-[\m-2-(2-bromobenzenesulfonamido)benzoato]sodium(I)]
;
_journal_coeditor_code FJ2240
_journal_issue 8
_journal_name_full 'Acta Crystallographica Section E'
_journal_page_first m982
_journal_paper_doi 10.1107/S1600536809028505
_journal_volume 65
_journal_year 2009
_chemical_formula_iupac '[Na (C13 H9 Br1 N1 O4 S1) (H2 O1)0.5]'
_chemical_formula_moiety 'Na +, C13 H9 Br1 N1 O4 S1 +, 0.5(H2 O1)'
_chemical_formula_sum 'C13 H10 Br N Na O4.5 S'
_chemical_formula_weight 387.18
_chemical_name_systematic
;
Poly[hemi-\m-aqua-[\m-2-(2-bromobenzenesulfonamido)benzoato]sodium(I)]
;
_space_group_IT_number 2
_symmetry_cell_setting triclinic
_symmetry_space_group_name_Hall '-P 1'
_symmetry_space_group_name_H-M 'P -1'
_atom_sites_solution_hydrogens geom
_atom_sites_solution_primary direct
_atom_sites_solution_secondary difmap
_cell_angle_alpha 97.717(2)
_cell_angle_beta 101.837(2)
_cell_angle_gamma 101.467(2)
_cell_formula_units_Z 4
_cell_length_a 9.1683(6)
_cell_length_b 9.2722(5)
_cell_length_c 18.4183(12)
_cell_measurement_reflns_used 6020
_cell_measurement_temperature 296(2)
_cell_measurement_theta_max 27.25
_cell_measurement_theta_min 2.30
_cell_volume 1476.64(16)
_computing_cell_refinement 'SAINT (Bruker, 2007)'
_computing_data_collection 'APEX2 (Bruker, 2007)'
_computing_data_reduction 'SAINT (Bruker, 2007)'
_computing_molecular_graphics 'ORTEP-3 for Windows (Farrugia, 1997)'
_computing_publication_material 'WinGX (Farrugia, 1999) and PLATON (Spek, 2009)'
_computing_structure_refinement 'SHELXL97 (Sheldrick, 2008)'
_computing_structure_solution 'SIR97 (Altomare <i>et al.</i>,  1999)'
_diffrn_ambient_temperature 296(2)
_diffrn_measured_fraction_theta_full 0.984
_diffrn_measured_fraction_theta_max 0.984
_diffrn_measurement_device_type 'Bruker Kappa APEXII CCD area-detector'
_diffrn_measurement_method '\f and \w'
_diffrn_radiation_monochromator graphite
_diffrn_radiation_source 'sealed tube'
_diffrn_radiation_type MoK\a
_diffrn_radiation_wavelength 0.71073
_diffrn_reflns_av_R_equivalents 0.0454
_diffrn_reflns_av_sigmaI/netI 0.0562
_diffrn_reflns_limit_h_max 11
_diffrn_reflns_limit_h_min -11
_diffrn_reflns_limit_k_max 11
_diffrn_reflns_limit_k_min -11
_diffrn_reflns_limit_l_max 23
_diffrn_reflns_limit_l_min -23
_diffrn_reflns_number 28784
_diffrn_reflns_reduction_process
;
;
_diffrn_reflns_theta_full 27.25
_diffrn_reflns_theta_max 27.25
_diffrn_reflns_theta_min 2.30
_exptl_absorpt_coefficient_mu 2.972
_exptl_absorpt_correction_T_max 0.755
_exptl_absorpt_correction_T_min 0.574
_exptl_absorpt_correction_type multi-scan
_exptl_absorpt_process_details '(SADABS; Bruker, 2007)'
_exptl_crystal_colour white
_exptl_crystal_density_diffrn 1.742
_exptl_crystal_density_method 'Not Measured'
_exptl_crystal_description 'rod like'
_exptl_crystal_F_000 772
_exptl_crystal_size_max 0.21
_exptl_crystal_size_mid 0.12
_exptl_crystal_size_min 0.10
_refine_diff_density_max 0.794
_refine_diff_density_min -0.782
_refine_ls_extinction_method none
_refine_ls_goodness_of_fit_ref 1.012
_refine_ls_hydrogen_treatment mixed
_refine_ls_matrix_type full
_refine_ls_number_parameters 394
_refine_ls_number_reflns 6503
_refine_ls_number_restraints 3
_refine_ls_restrained_S_all 1.012
_refine_ls_R_factor_all 0.0984
_refine_ls_R_factor_gt 0.0489
_refine_ls_shift/su_max 0.000
_refine_ls_shift/su_mean 0.000
_refine_ls_structure_factor_coef Fsqd
_refine_ls_weighting_details 'calc w=1/[\s^2^(Fo^2^)+(0.0517P)^2^+1.0386P] where P=(Fo^2^+2Fc^2^)/3'
_refine_ls_weighting_scheme calc
_refine_ls_wR_factor_gt 0.1064
_refine_ls_wR_factor_ref 0.1247
_reflns_number_gt 3926
_reflns_number_total 6503
_reflns_threshold_expression I>2\s(I)
_cod_data_source_file fj2240.cif
_cod_data_source_block I
_cod_depositor_comments
;

2023-05-16
Formula fixed to be consistent with Z
                 miguel
;
_cod_original_formula_sum 'C26 H20 Br2 N2 Na2 O9 S2'
_cod_database_code 2222686
_cod_database_fobs_code 2222686

loop_
_symmetry_equiv_pos_site_id
_symmetry_equiv_pos_as_xyz
1 x,y,z
2 -x,-y,-z

loop_
_atom_site_aniso_label
_atom_site_aniso_U_11
_atom_site_aniso_U_22
_atom_site_aniso_U_33
_atom_site_aniso_U_12
_atom_site_aniso_U_13
_atom_site_aniso_U_23
Br1 0.2170(9) 0.1298(6) 0.0341(3) 0.0553(6) 0.0201(4) 0.0057(3)
Br2 0.2026(8) 0.0792(4) 0.0861(5) 0.0425(4) 0.0478(5) 0.0360(3)
S1 0.0220(4) 0.0325(4) 0.0320(5) 0.0049(3) 0.0073(3) 0.0101(3)
S2 0.0370(5) 0.0752(7) 0.0311(5) 0.0319(5) 0.0131(4) 0.0143(5)
Na1 0.0244(7) 0.0336(6) 0.0399(8) 0.0075(5) 0.0109(6) 0.0117(6)
Na2 0.0261(7) 0.0479(8) 0.0318(7) 0.0108(6) 0.0085(6) 0.0104(6)
O1 0.0250(12) 0.0518(14) 0.0440(14) 0.0131(11) 0.0083(11) 0.0210(12)
O2 0.0386(14) 0.0347(12) 0.0416(15) -0.0033(11) 0.0075(11) 0.0051(11)
O3 0.0236(12) 0.0375(12) 0.0389(13) 0.0098(10) 0.0089(10) 0.0160(10)
O4 0.0295(14) 0.0436(14) 0.082(2) 0.0143(11) 0.0289(13) 0.0282(13)
O5 0.0666(19) 0.0757(19) 0.0493(17) 0.0421(16) 0.0262(15) 0.0145(14)
O6 0.0321(14) 0.103(2) 0.0388(15) 0.0332(14) 0.0083(12) 0.0223(15)
O7 0.0240(12) 0.0496(13) 0.0278(12) 0.0119(10) 0.0056(10) 0.0092(10)
O8 0.0240(12) 0.0632(15) 0.0354(14) 0.0117(11) 0.0105(11) 0.0099(12)
O9 0.0264(12) 0.0397(12) 0.0367(13) 0.0106(10) 0.0118(11) 0.0126(10)
N1 0.0278(15) 0.0407(15) 0.0464(18) 0.0139(12) 0.0161(13) 0.0251(14)
N2 0.0321(17) 0.091(2) 0.0281(16) 0.0255(17) 0.0076(14) 0.0066(16)
C1 0.0330(19) 0.0325(17) 0.0337(19) 0.0104(15) 0.0060(16) 0.0079(15)
C2 0.057(3) 0.056(2) 0.043(2) -0.002(2) 0.013(2) 0.012(2)
C3 0.091(4) 0.082(3) 0.048(3) 0.017(3) 0.033(3) 0.027(3)
C4 0.100(4) 0.063(3) 0.031(2) 0.032(3) 0.011(2) 0.011(2)
C5 0.127(5) 0.048(3) 0.049(3) -0.001(3) 0.001(3) 0.003(2)
C6 0.091(3) 0.043(2) 0.039(2) -0.002(2) 0.011(2) 0.0057(19)
C7 0.0239(17) 0.0301(16) 0.0336(18) 0.0083(14) 0.0079(14) 0.0076(14)
C8 0.036(2) 0.0375(18) 0.050(2) 0.0107(16) 0.0171(18) 0.0173(17)
C9 0.049(2) 0.0348(19) 0.059(3) 0.0169(17) 0.016(2) 0.0243(18)
C10 0.033(2) 0.041(2) 0.063(3) 0.0189(16) 0.0107(19) 0.0151(18)
C11 0.0260(18) 0.0369(18) 0.051(2) 0.0092(15) 0.0145(16) 0.0101(16)
C12 0.0241(17) 0.0291(16) 0.0280(17) 0.0074(13) 0.0076(14) 0.0048(13)
C13 0.0289(19) 0.0299(16) 0.0317(18) 0.0081(14) 0.0126(15) 0.0066(14)
C14 0.041(2) 0.067(3) 0.033(2) 0.0240(19) 0.0076(17) 0.0076(18)
C15 0.096(4) 0.077(3) 0.033(2) 0.035(3) 0.014(2) -0.003(2)
C16 0.112(4) 0.060(3) 0.057(3) 0.027(3) 0.016(3) -0.003(2)
C17 0.097(4) 0.066(3) 0.051(3) 0.024(3) 0.024(3) 0.016(2)
C18 0.124(4) 0.074(3) 0.037(2) 0.035(3) 0.025(3) 0.012(2)
C19 0.095(4) 0.065(3) 0.034(2) 0.031(2) 0.025(2) 0.012(2)
C20 0.0310(19) 0.057(2) 0.0279(19) 0.0157(17) 0.0054(16) 0.0082(16)
C21 0.0297(19) 0.0387(18) 0.0288(18) 0.0075(15) 0.0068(15) 0.0098(15)
C22 0.031(2) 0.057(2) 0.031(2) 0.0047(17) 0.0067(16) 0.0079(17)
C23 0.035(2) 0.079(3) 0.041(2) 0.009(2) -0.0014(19) 0.008(2)
C24 0.053(3) 0.084(3) 0.031(2) 0.011(2) -0.005(2) -0.007(2)
C25 0.050(3) 0.084(3) 0.036(2) 0.025(2) 0.012(2) 0.003(2)
C26 0.0288(19) 0.0336(17) 0.0322(19) 0.0081(14) 0.0100(16) 0.0143(14)

loop_
_atom_site_type_symbol
_atom_site_label
_atom_site_fract_x
_atom_site_fract_y
_atom_site_fract_z
_atom_site_U_iso_or_equiv
_atom_site_thermal_displace_type
_atom_site_calc_flag
_atom_site_refinement_flags
_atom_site_occupancy
Br Br1 0.18494(11) 0.21756(9) 0.03270(3) 0.1272(4) Uani . . 1.000
Br Br2 0.67855(10) 0.41062(7) 0.04707(4) 0.1172(3) Uani . . 1.000
S S1 0.30302(9) 0.42033(9) 0.38850(5) 0.0285(3) Uani . . 1.000
S S2 0.65226(10) -0.10753(12) 0.24430(5) 0.0439(3) Uani . . 1.000
Na Na1 0.52561(13) 0.19278(13) 0.50701(7) 0.0316(4) Uani . . 1.000
Na Na2 -0.05909(14) -0.09081(14) 0.41846(7) 0.0344(4) Uani . . 1.000
O O1 0.3932(2) 0.3272(3) 0.42249(13) 0.0385(8) Uani . . 1.000
O O2 0.3634(3) 0.5784(2) 0.40534(13) 0.0405(8) Uani . . 1.000
O O3 -0.0218(2) 0.1828(2) 0.46798(12) 0.0319(7) Uani . . 1.000
O O4 -0.2643(3) 0.1894(3) 0.46144(16) 0.0469(9) Uani . . 1.000
O O5 0.6421(3) -0.2446(3) 0.19591(15) 0.0580(11) Uani . . 1.000
O O6 0.7791(3) -0.0561(3) 0.30905(14) 0.0546(10) Uani . . 1.000
O O7 0.4069(2) -0.0348(2) 0.39614(12) 0.0332(7) Uani . . 1.000
O O8 0.1636(2) -0.0201(3) 0.38076(13) 0.0401(8) Uani . . 1.000
O O9 0.2820(3) 0.1057(2) 0.53176(13) 0.0327(7) Uani . . 1.000
N N1 0.1423(3) 0.3765(3) 0.41057(16) 0.0347(9) Uani . . 1.000
N N2 0.5022(3) -0.1155(4) 0.27713(17) 0.0491(10) Uani . . 1.000
C C1 0.2647(4) 0.3679(3) 0.28966(19) 0.0328(11) Uani . . 1.000
C C2 0.3375(5) 0.4607(5) 0.2488(2) 0.0538(14) Uani . . 1.000
C C3 0.3153(6) 0.4152(6) 0.1727(3) 0.0702(19) Uani . . 1.000
C C4 0.2172(6) 0.2803(5) 0.1381(2) 0.0633(18) Uani . . 1.000
C C5 0.1437(7) 0.1906(5) 0.1779(3) 0.081(2) Uani . . 1.000
C C6 0.1672(5) 0.2339(4) 0.2550(2) 0.0611(14) Uani . . 1.000
C C7 0.0134(3) 0.4363(3) 0.39122(18) 0.0286(10) Uani . . 1.000
C C8 0.0127(4) 0.5507(4) 0.3489(2) 0.0389(11) Uani . . 1.000
C C9 -0.1154(4) 0.6063(4) 0.3323(2) 0.0446(14) Uani . . 1.000
C C10 -0.2422(4) 0.5563(4) 0.3587(2) 0.0438(14) Uani . . 1.000
C C11 -0.2430(4) 0.4413(4) 0.3987(2) 0.0367(11) Uani . . 1.000
C C12 -0.1186(3) 0.3762(3) 0.41430(17) 0.0267(10) Uani . . 1.000
C C13 -0.1356(4) 0.2409(3) 0.45114(18) 0.0291(10) Uani . . 1.000
C C14 0.6572(4) 0.0334(4) 0.1895(2) 0.0457(14) Uani . . 1.000
C C15 0.6580(6) 0.1769(5) 0.2209(2) 0.0680(18) Uani . . 1.000
C C16 0.6661(6) 0.2892(5) 0.1785(3) 0.0773(19) Uani . . 1.000
C C17 0.6725(6) 0.2564(5) 0.1053(3) 0.0692(19) Uani . . 1.000
C C18 0.6702(6) 0.1148(5) 0.0723(3) 0.0756(18) Uani . . 1.000
C C19 0.6622(5) 0.0020(5) 0.1150(2) 0.0612(18) Uani . . 1.000
C C20 0.3492(4) -0.1496(4) 0.23536(19) 0.0381(11) Uani . . 1.000
C C21 0.2373(4) -0.1206(4) 0.27352(18) 0.0322(11) Uani . . 1.000
C C22 0.0858(4) -0.1555(4) 0.2323(2) 0.0406(12) Uani . . 1.000
C C23 0.0440(5) -0.2195(5) 0.1569(2) 0.0541(14) Uani . . 1.000
C C24 0.1548(5) -0.2464(5) 0.1205(2) 0.0607(16) Uani . . 1.000
C C25 0.3066(5) -0.2097(5) 0.1589(2) 0.0558(16) Uani . . 1.000
C C26 0.2723(4) -0.0542(3) 0.35624(18) 0.0302(11) Uani . . 1.000
H H1 0.13370 0.30800 0.43760 0.0420 Uiso calc R 1.000
H HW1 0.247(8) 0.094(7) 0.4844(9) 0.1760 Uiso . . 1.000
H H2 0.51700 -0.09700 0.32540 0.0590 Uiso calc R 1.000
H HW2 0.293(8) 0.022(4) 0.544(3) 0.1760 Uiso . . 1.000
H H2A 0.40110 0.55330 0.27270 0.0640 Uiso calc R 1.000
H H3 0.36620 0.47520 0.14470 0.0850 Uiso calc R 1.000
H H5 0.07730 0.09980 0.15340 0.0980 Uiso calc R 1.000
H H6 0.11740 0.17270 0.28280 0.0730 Uiso calc R 1.000
H H8 0.09900 0.58880 0.33210 0.0470 Uiso calc R 1.000
H H9 -0.11650 0.67970 0.30250 0.0530 Uiso calc R 1.000
H H10 -0.32610 0.59930 0.34980 0.0520 Uiso calc R 1.000
H H11 -0.32960 0.40600 0.41590 0.0440 Uiso calc R 1.000
H H15 0.65300 0.19850 0.27100 0.0820 Uiso calc R 1.000
H H16 0.66720 0.38630 0.19990 0.0930 Uiso calc R 1.000
H H18 0.67400 0.09410 0.02200 0.0900 Uiso calc R 1.000
H H19 0.66010 -0.09500 0.09310 0.0740 Uiso calc R 1.000
H H22 0.01040 -0.13500 0.25630 0.0490 Uiso calc R 1.000
H H23 -0.05850 -0.24410 0.13090 0.0650 Uiso calc R 1.000
H H24 0.12740 -0.28970 0.06970 0.0730 Uiso calc R 1.000
H H25 0.38120 -0.22540 0.13340 0.0670 Uiso calc R 1.000

loop_
_atom_type_symbol
_atom_type_description
_atom_type_scat_dispersion_real
_atom_type_scat_dispersion_imag
_atom_type_scat_source
S S 0.1246 0.1234 'International Tables Vol C Tables 4.2.6.8 and 6.1.1.4'
O O 0.0106 0.0060 'International Tables Vol C Tables 4.2.6.8 and 6.1.1.4'
Na Na 0.0362 0.0249 'International Tables Vol C Tables 4.2.6.8 and 6.1.1.4'
N N 0.0061 0.0033 'International Tables Vol C Tables 4.2.6.8 and 6.1.1.4'
Br Br -0.2901 2.4595 'International Tables Vol C Tables 4.2.6.8 and 6.1.1.4'
H H 0.0000 0.0000 'International Tables Vol C Tables 4.2.6.8 and 6.1.1.4'
C C 0.0033 0.0016 'International Tables Vol C Tables 4.2.6.8 and 6.1.1.4'

loop_
_geom_angle_atom_site_label_1
_geom_angle_atom_site_label_2
_geom_angle_atom_site_label_3
_geom_angle_site_symmetry_1
_geom_angle_site_symmetry_2
_geom_angle_site_symmetry_3
_geom_angle
_geom_angle_publ_flag
O1 S1 O2 . . . 118.46(16) no
O1 S1 N1 . . . 105.18(14) no
O1 S1 C1 . . . 108.71(15) no
O2 S1 N1 . . . 111.26(16) no
O2 S1 C1 . . . 106.36(14) no
N1 S1 C1 . . . 106.28(16) no
O5 S2 O6 . . . 118.57(17) no
O5 S2 N2 . . . 110.77(18) no
O5 S2 C14 . . . 107.61(17) no
O6 S2 N2 . . . 105.12(16) no
O6 S2 C14 . . . 107.31(17) no
N2 S2 C14 . . . 106.88(18) no
O1 Na1 O7 . . . 83.84(8) no
O1 Na1 O9 . . . 84.90(8) no
O1 Na1 O4 . . 1_655 100.77(10) no
O1 Na1 O7 . . 2_656 164.17(9) no
O1 Na1 O2 . . 2_666 89.44(9) no
O7 Na1 O9 . . . 79.17(8) no
O4 Na1 O7 1_655 . . 81.64(9) no
O7 Na1 O7 . . 2_656 94.55(7) no
O2 Na1 O7 2_666 . . 171.85(9) no
O4 Na1 O9 1_655 . . 159.29(10) no
O7 Na1 O9 2_656 . . 79.34(8) no
O2 Na1 O9 2_666 . . 104.87(10) no
O4 Na1 O7 1_655 . 2_656 94.55(9) no
O2 Na1 O4 2_666 . 1_655 95.16(11) no
O2 Na1 O7 2_666 . 2_656 93.16(8) no
O3 Na2 O8 . . . 85.24(9) no
O3 Na2 O6 . . 1_455 87.43(9) no
O3 Na2 O3 . . 2_556 101.63(8) no
O3 Na2 O9 . . 2_556 81.86(8) no
O6 Na2 O8 1_455 . . 95.51(10) no
O3 Na2 O8 2_556 . . 103.49(9) no
O8 Na2 O9 . . 2_556 167.10(10) no
O3 Na2 O6 2_556 . 1_455 159.49(10) no
O6 Na2 O9 1_455 . 2_556 84.00(10) no
O3 Na2 O9 2_556 . 2_556 79.20(8) no
S1 O1 Na1 . . . 165.86(15) no
S1 O2 Na1 . . 2_666 151.44(15) no
Na2 O3 C13 . . . 117.57(18) no
Na2 O3 Na2 . . 2_556 78.37(7) no
Na2 O3 C13 2_556 . . 127.0(2) no
Na1 O4 C13 1_455 . . 156.3(2) no
S2 O6 Na2 . . 1_655 152.55(18) no
Na1 O7 C26 . . . 121.54(18) no
Na1 O7 Na1 . . 2_656 85.45(8) no
Na1 O7 C26 2_656 . . 122.43(18) no
Na2 O8 C26 . . . 149.8(2) no
Na1 O9 Na2 . . 2_556 162.49(11) no
Na1 O9 HW2 . . . 100(5) no
HW1 O9 HW2 . . . 110(6) no
Na1 O9 HW1 . . . 86(5) no
Na2 O9 HW2 2_556 . . 91(5) no
Na2 O9 HW1 2_556 . . 104(5) no
S1 N1 C7 . . . 127.9(2) no
S2 N2 C20 . . . 126.9(3) no
S1 N1 H1 . . . 116.00 no
C7 N1 H1 . . . 116.00 no
S2 N2 H2 . . . 117.00 no
C20 N2 H2 . . . 117.00 no
S1 C1 C6 . . . 119.4(3) no
C2 C1 C6 . . . 121.0(3) no
S1 C1 C2 . . . 119.5(3) no
C1 C2 C3 . . . 119.4(4) no
C2 C3 C4 . . . 119.4(5) no
Br1 C4 C3 . . . 119.5(4) no
Br1 C4 C5 . . . 119.2(4) no
C3 C4 C5 . . . 121.3(4) no
C4 C5 C6 . . . 120.0(4) no
C1 C6 C5 . . . 119.0(4) no
N1 C7 C12 . . . 118.2(3) no
N1 C7 C8 . . . 122.1(3) no
C8 C7 C12 . . . 119.8(3) no
C7 C8 C9 . . . 119.8(3) no
C8 C9 C10 . . . 121.5(3) no
C9 C10 C11 . . . 118.7(4) no
C10 C11 C12 . . . 122.1(3) no
C7 C12 C11 . . . 117.9(3) no
C7 C12 C13 . . . 123.5(3) no
C11 C12 C13 . . . 118.4(3) no
O3 C13 O4 . . . 123.6(3) no
O3 C13 C12 . . . 119.3(3) no
O4 C13 C12 . . . 117.0(3) no
C15 C14 C19 . . . 119.4(4) no
S2 C14 C15 . . . 120.3(3) no
S2 C14 C19 . . . 120.4(3) no
C14 C15 C16 . . . 120.5(4) no
C15 C16 C17 . . . 119.3(4) no
C16 C17 C18 . . . 121.6(5) no
Br2 C17 C16 . . . 118.9(4) no
Br2 C17 C18 . . . 119.5(4) no
C17 C18 C19 . . . 119.0(5) no
C14 C19 C18 . . . 120.2(4) no
N2 C20 C21 . . . 117.8(3) no
N2 C20 C25 . . . 122.4(4) no
C21 C20 C25 . . . 119.8(4) no
C20 C21 C22 . . . 117.8(3) no
C20 C21 C26 . . . 123.8(3) no
C22 C21 C26 . . . 118.4(3) no
C21 C22 C23 . . . 122.0(4) no
C22 C23 C24 . . . 119.4(4) no
C23 C24 C25 . . . 120.3(3) no
C20 C25 C24 . . . 120.6(4) no
O8 C26 C21 . . . 116.6(3) no
O7 C26 O8 . . . 124.2(3) no
O7 C26 C21 . . . 119.3(3) no
C1 C2 H2A . . . 120.00 no
C3 C2 H2A . . . 120.00 no
C2 C3 H3 . . . 120.00 no
C4 C3 H3 . . . 120.00 no
C4 C5 H5 . . . 120.00 no
C6 C5 H5 . . . 120.00 no
C1 C6 H6 . . . 121.00 no
C5 C6 H6 . . . 121.00 no
C7 C8 H8 . . . 120.00 no
C9 C8 H8 . . . 120.00 no
C8 C9 H9 . . . 119.00 no
C10 C9 H9 . . . 119.00 no
C9 C10 H10 . . . 121.00 no
C11 C10 H10 . . . 121.00 no
C10 C11 H11 . . . 119.00 no
C12 C11 H11 . . . 119.00 no
C14 C15 H15 . . . 120.00 no
C16 C15 H15 . . . 120.00 no
C15 C16 H16 . . . 120.00 no
C17 C16 H16 . . . 120.00 no
C17 C18 H18 . . . 120.00 no
C19 C18 H18 . . . 120.00 no
C14 C19 H19 . . . 120.00 no
C18 C19 H19 . . . 120.00 no
C21 C22 H22 . . . 119.00 no
C23 C22 H22 . . . 119.00 no
C22 C23 H23 . . . 120.00 no
C24 C23 H23 . . . 120.00 no
C23 C24 H24 . . . 120.00 no
C25 C24 H24 . . . 120.00 no
C20 C25 H25 . . . 120.00 no
C24 C25 H25 . . . 120.00 no

loop_
_geom_bond_atom_site_label_1
_geom_bond_atom_site_label_2
_geom_bond_site_symmetry_1
_geom_bond_site_symmetry_2
_geom_bond_distance
_geom_bond_publ_flag
Br1 C4 . . 1.894(4) no
Br2 C17 . . 1.898(5) no
S1 O1 . . 1.428(3) no
S1 O2 . . 1.427(2) no
S1 N1 . . 1.598(3) no
S1 C1 . . 1.762(3) no
S2 O5 . . 1.426(3) no
S2 O6 . . 1.435(3) no
S2 N2 . . 1.605(3) no
S2 C14 . . 1.754(4) no
Na1 O1 . . 2.408(3) no
Na1 O7 . . 2.613(2) no
Na1 O9 . . 2.377(3) no
Na1 O4 . 1_655 2.257(3) no
Na1 O7 . 2_656 2.514(2) no
Na1 O2 . 2_666 2.386(2) no
Na2 O3 . . 2.508(2) no
Na2 O8 . . 2.292(2) no
Na2 O6 . 1_455 2.346(3) no
Na2 O3 . 2_556 2.397(2) no
Na2 O9 . 2_556 2.393(3) no
O3 C13 . . 1.269(4) no
O4 C13 . . 1.244(5) no
O7 C26 . . 1.265(4) no
O8 C26 . . 1.253(4) no
O9 HW2 . . 0.86(4) no
O9 HW1 . . 0.849(19) no
N1 C7 . . 1.404(4) no
N2 C20 . . 1.405(5) no
N1 H1 . . 0.8600 no
N2 H2 . . 0.8600 no
C1 C6 . . 1.364(5) no
C1 C2 . . 1.380(5) no
C2 C3 . . 1.369(6) no
C3 C4 . . 1.372(7) no
C4 C5 . . 1.352(7) no
C5 C6 . . 1.382(6) no
C7 C8 . . 1.398(5) no
C7 C12 . . 1.401(4) no
C8 C9 . . 1.369(5) no
C9 C10 . . 1.372(5) no
C10 C11 . . 1.375(5) no
C11 C12 . . 1.391(5) no
C12 C13 . . 1.501(4) no
C14 C19 . . 1.376(5) no
C14 C15 . . 1.376(6) no
C15 C16 . . 1.382(6) no
C16 C17 . . 1.358(8) no
C17 C18 . . 1.365(7) no
C18 C19 . . 1.390(6) no
C20 C21 . . 1.405(5) no
C20 C25 . . 1.387(5) no
C21 C22 . . 1.390(5) no
C21 C26 . . 1.507(5) no
C22 C23 . . 1.378(5) no
C23 C24 . . 1.371(6) no
C24 C25 . . 1.377(6) no
C2 H2A . . 0.9300 no
C3 H3 . . 0.9300 no
C5 H5 . . 0.9300 no
C6 H6 . . 0.9300 no
C8 H8 . . 0.9300 no
C9 H9 . . 0.9300 no
C10 H10 . . 0.9300 no
C11 H11 . . 0.9300 no
C15 H15 . . 0.9300 no
C16 H16 . . 0.9300 no
C18 H18 . . 0.9300 no
C19 H19 . . 0.9300 no
C22 H22 . . 0.9300 no
C23 H23 . . 0.9300 no
C24 H24 . . 0.9300 no
C25 H25 . . 0.9300 no

loop_
_geom_contact_atom_site_label_1
_geom_contact_atom_site_label_2
_geom_contact_distance
_geom_contact_site_symmetry_1
_geom_contact_site_symmetry_2
_geom_contact_publ_flag
Br1 C23 3.691(4) . 2_555 no
Br1 H19 3.1600 . 2_655 no
Br1 H23 3.0600 . 2_555 no
S1 H8 2.8000 . . no
S2 H25 2.7900 . . no
Na1 C11 3.849(4) . 1_655 no
Na2 C8 3.633(4) . 1_545 no
Na2 C9 2.926(4) . 1_545 no
Na2 C10 3.290(4) . 1_545 no
Na2 C22 3.939(4) . . no
Na1 H2 3.4000 . 2_656 no
Na1 HW2 3.01(6) . 2_656 no
Na1 H11 3.0400 . 1_655 no
Na2 HW1 2.90(7) . . no
Na2 HW2 3.44(7) . . no
Na2 H9 2.6900 . 1_545 no
Na2 H10 3.2900 . 1_545 no
Na2 H22 3.1700 . . no
Na2 H1 3.6300 . 2_556 no
O1 O9 3.229(3) . . no
O2 C8 3.117(5) . . no
O3 N1 2.588(3) . . no
O3 O9 3.212(3) . 2_556 no
O3 O9 3.054(3) . . no
O4 O7 3.195(3) . 1_455 no
O4 O9 2.730(3) . 2_556 no
O5 C25 3.103(5) . . no
O6 O9 3.171(3) . 2_656 no
O6 C13 3.378(4) . 1_655 no
O7 O9 3.184(3) . . no
O7 O4 3.195(3) . 1_655 no
O7 O9 3.124(3) . 2_656 no
O7 N2 2.595(4) . . no
O8 O9 2.768(3) . . no
O9 C13 3.311(3) . 2_556 no
O9 O8 2.768(3) . . no
O9 O3 3.054(3) . . no
O9 O3 3.212(3) . 2_556 no
O9 Na1 3.634(3) . 2_656 no
O9 O4 2.730(3) . 2_556 no
O9 O6 3.171(3) . 2_656 no
O9 O1 3.229(3) . . no
O9 O7 3.184(3) . . no
O9 Na2 3.390(3) . . no
O9 C26 3.347(4) . . no
O9 O7 3.124(3) . 2_656 no
O1 H11 2.5300 . 1_655 no
O1 HW1 2.81(6) . . no
O2 H2A 2.5200 . . no
O2 H8 2.5500 . . no
O3 HW1 2.72(7) . . no
O3 HW2 2.76(6) . 2_556 no
O3 H1 1.8800 . . no
O4 HW2 1.91(4) . 2_556 no
O4 H11 2.4100 . . no
O5 H25 2.4800 . . no
O5 H9 2.9100 . 1_645 no
O5 H19 2.5100 . . no
O6 H9 2.8000 . 1_645 no
O6 H22 2.6900 . 1_655 no
O6 HW2 2.91(6) . 2_656 no
O7 H2 1.9000 . . no
O7 HW1 2.72(6) . . no
O7 HW2 2.72(7) . 2_656 no
O8 H6 2.7400 . . no
O8 H22 2.4100 . . no
O8 HW1 1.97(3) . . no
O9 H2 2.9100 . 2_656 no
N1 O3 2.588(3) . . no
N2 O7 2.595(4) . . no
N1 H6 2.7500 . . no
C1 C8 3.391(5) . . no
C3 C25 3.537(7) . 1_565 no
C5 C22 3.462(6) . . no
C6 C21 3.519(5) . . no
C6 C22 3.488(5) . . no
C8 C1 3.391(5) . . no
C8 Na2 3.633(4) . 1_565 no
C8 O2 3.117(5) . . no
C9 Na2 2.926(4) . 1_565 no
C9 C22 3.541(5) . 1_565 no
C10 Na2 3.290(4) . 1_565 no
C11 Na1 3.849(4) . 1_455 no
C14 C25 3.430(6) . . no
C21 C6 3.519(5) . . no
C22 C6 3.488(5) . . no
C22 Na2 3.939(4) . . no
C22 C5 3.462(6) . . no
C22 C9 3.541(5) . 1_545 no
C23 Br1 3.691(4) . 2_555 no
C25 C14 3.430(6) . . no
C25 O5 3.103(5) . . no
C25 C3 3.537(7) . 1_545 no
C1 H8 2.9000 . . no
C9 H16 3.0200 . 1_455 no
C9 H22 3.0800 . 1_565 no
C10 H16 3.0000 . 1_455 no
C11 H15 2.8800 . 1_455 no
C12 H15 3.0400 . 1_455 no
C13 HW2 2.60(4) . 2_556 no
C13 H1 2.5000 . . no
C14 H25 3.0100 . . no
C19 H25 3.1000 . . no
C20 H2A 3.0300 . 1_545 no
C22 H6 3.0000 . . no
C22 H9 2.8000 . 1_545 no
C22 H5 2.9400 . . no
C23 H5 2.9300 . . no
C25 H3 3.0600 . 1_545 no
C26 HW1 2.65(4) . . no
C26 H2 2.5200 . . no
C26 H6 3.0700 . . no
H1 O3 1.8800 . . no
H1 C13 2.5000 . . no
H1 HW1 2.5800 . . no
H1 Na2 3.6300 . 2_556 no
HW1 Na2 2.90(7) . . no
HW1 O8 1.97(3) . . no
HW1 C26 2.65(4) . . no
HW1 H1 2.5800 . . no
H2 O7 1.9000 . . no
H2 C26 2.5200 . . no
H2 Na1 3.4000 . 2_656 no
H2 O9 2.9100 . 2_656 no
H2 HW2 2.5800 . 2_656 no
HW2 Na2 3.44(7) . . no
HW2 Na1 3.01(6) . 2_656 no
HW2 O4 1.91(4) . 2_556 no
HW2 C13 2.60(5) . 2_556 no
HW2 H2 2.5800 . 2_656 no
H2A O2 2.5200 . . no
H2A C20 3.0300 . 1_565 no
H2A H10 2.5300 . 1_655 no
H3 C25 3.0600 . 1_565 no
H5 C22 2.9400 . . no
H5 C23 2.9300 . . no
H6 O8 2.7400 . . no
H6 N1 2.7500 . . no
H6 C22 3.0000 . . no
H6 C26 3.0700 . . no
H8 S1 2.8000 . . no
H8 O2 2.5500 . . no
H8 C1 2.9000 . . no
H9 Na2 2.6900 . 1_565 no
H9 O5 2.9100 . 1_465 no
H9 O6 2.8000 . 1_465 no
H9 C22 2.8000 . 1_565 no
H9 H22 2.2400 . 1_565 no
H10 Na2 3.2900 . 1_565 no
H10 H2A 2.5300 . 1_455 no
H11 Na1 3.0400 . 1_455 no
H11 O1 2.5300 . 1_455 no
H11 O4 2.4100 . . no
H15 C11 2.8800 . 1_655 no
H15 C12 3.0400 . 1_655 no
H16 C9 3.0200 . 1_655 no
H16 C10 3.0000 . 1_655 no
H19 O5 2.5100 . . no
H19 Br1 3.1600 . 2_655 no
H22 Na2 3.1700 . . no
H22 O6 2.6900 . 1_455 no
H22 O8 2.4100 . . no
H22 C9 3.0800 . 1_545 no
H22 H9 2.2400 . 1_545 no
H23 Br1 3.0600 . 2_555 no
H25 S2 2.7900 . . no
H25 O5 2.4800 . . no
H25 C14 3.0100 . . no
H25 C19 3.1000 . . no

loop_
_geom_hbond_atom_site_label_D
_geom_hbond_atom_site_label_H
_geom_hbond_atom_site_label_A
_geom_hbond_site_symmetry_A
_geom_hbond_distance_DH
_geom_hbond_distance_HA
_geom_hbond_distance_DA
_geom_hbond_angle_DHA
_geom_hbond_publ_flag
N1 H1 O3 . 0.86 1.88 2.588(3) 138 yes
O9 HW1 O8 . 0.849(19) 1.97(3) 2.768(3) 156(6) yes
N2 H2 O7 . 0.86 1.90 2.595(4) 137 yes
O9 HW2 O4 2_556 0.86(4) 1.91(4) 2.730(3) 160(6) yes
C2 H2A O2 . 0.93 2.52 2.886(4) 104 yes
C8 H8 O2 . 0.93 2.55 3.117(5) 120 yes
C11 H11 O1 1_455 0.93 2.53 3.429(4) 162 yes
C11 H11 O4 . 0.93 2.41 2.732(5) 100 yes
C19 H19 O5 . 0.93 2.51 2.889(5) 105 yes
C22 H22 O8 . 0.93 2.41 2.736(4) 101 yes
C25 H25 O5 . 0.93 2.48 3.103(5) 124 yes

loop_
_geom_torsion_atom_site_label_1
_geom_torsion_atom_site_label_2
_geom_torsion_atom_site_label_3
_geom_torsion_atom_site_label_4
_geom_torsion_site_symmetry_1
_geom_torsion_site_symmetry_2
_geom_torsion_site_symmetry_3
_geom_torsion_site_symmetry_4
_geom_torsion
_geom_torsion_publ_flag
O1 S1 O2 Na1 . . . 2_666 -52.3(4) no
N1 S1 O2 Na1 . . . 2_666 69.8(4) no
C1 S1 O2 Na1 . . . 2_666 -174.9(3) no
O1 S1 N1 C7 . . . . 179.8(3) no
O2 S1 N1 C7 . . . . 50.3(3) no
C1 S1 N1 C7 . . . . -65.1(3) no
O2 S1 C1 C6 . . . . -161.3(3) no
N1 S1 C1 C6 . . . . -42.6(4) no
N1 S1 C1 C2 . . . . 139.5(3) no
O1 S1 C1 C2 . . . . -107.8(3) no
O2 S1 C1 C2 . . . . 20.8(4) no
O1 S1 C1 C6 . . . . 70.2(4) no
C14 S2 N2 C20 . . . . 61.3(4) no
O5 S2 N2 C20 . . . . -55.7(4) no
O6 S2 N2 C20 . . . . 175.1(3) no
O5 S2 C14 C19 . . . . -4.6(4) no
O5 S2 C14 C15 . . . . 176.2(4) no
O6 S2 C14 C15 . . . . -55.1(4) no
C14 S2 O6 Na2 . . . 1_655 -171.6(4) no
O6 S2 C14 C19 . . . . 124.1(3) no
N2 S2 C14 C19 . . . . -123.6(4) no
N2 S2 O6 Na2 . . . 1_655 74.9(4) no
O5 S2 O6 Na2 . . . 1_655 -49.6(4) no
N2 S2 C14 C15 . . . . 57.2(4) no
O9 Na1 O7 C26 2_656 2_656 . . 157.1(2) no
O7 Na1 O7 Na1 2_656 2_656 . . 0.02(12) no
O7 Na1 O7 Na1 2_656 . . 2_656 -0.02(11) no
O4 Na1 O7 Na1 1_655 . . 2_656 93.94(9) no
O9 Na1 O7 Na1 . . . 2_656 -78.22(8) no
O7 Na1 O7 C26 2_656 . . . 125.6(2) no
O4 Na1 O7 Na1 2_556 2_656 . . 81.95(9) no
O7 Na1 O4 C13 1_455 1_455 . . 159.6(6) no
O9 Na1 O4 C13 1_455 1_455 . . -178.2(5) no
O1 Na1 O7 Na1 . . . 2_656 -164.18(8) no
O1 Na1 O2 S1 2_666 2_666 . . 33.6(4) no
O9 Na1 O2 S1 2_666 2_666 . . 118.2(4) no
O7 Na1 O7 C26 2_656 2_656 . . -124.8(2) no
O4 Na1 O7 C26 1_655 . . . -140.4(2) no
O1 Na1 O4 C13 1_455 1_455 . . 77.6(6) no
O4 Na1 O7 C26 2_556 2_656 . . -42.9(2) no
O7 Na1 O4 C13 2_556 1_455 . . -106.5(6) no
O9 Na1 O7 Na1 2_656 2_656 . . -78.07(7) no
O9 Na1 O7 C26 . . . . 47.4(2) no
O1 Na1 O7 C26 . . . . -38.6(2) no
O9 Na2 O3 C13 . 2_556 . . -164.9(2) no
O3 Na2 O6 S2 2_656 1_655 . . -34.1(6) no
O6 Na2 O3 Na2 2_656 2_556 . . 114.8(3) no
O6 Na2 O8 C26 1_455 . . . -104.8(4) no
O3 Na2 O8 C26 2_556 . . . 67.4(4) no
O3 Na2 O8 C26 . . . . 168.3(4) no
O8 Na2 O3 Na2 2_556 2_556 . . -87.84(9) no
O9 Na2 O3 Na2 . 2_556 . . 79.25(7) no
O3 Na2 O3 Na2 2_556 2_556 . . 0.00(8) no
O3 Na2 O3 C13 2_556 . . . -125.8(2) no
O9 Na2 O3 C13 2_556 . . . -48.7(2) no
O8 Na2 O3 Na2 . . . 2_556 -102.82(8) no
O6 Na2 O3 Na2 1_455 . . 2_556 161.43(9) no
O3 Na2 O3 Na2 2_556 . . 2_556 0.00(8) no
O9 Na2 O3 Na2 2_556 . . 2_556 77.13(8) no
O3 Na2 O6 S2 1_655 1_655 . . -151.3(4) no
O8 Na2 O6 S2 1_655 1_655 . . 123.8(4) no
O6 Na2 O3 C13 1_455 . . . 35.6(2) no
O8 Na2 O3 C13 2_556 2_556 . . 28.1(2) no
O9 Na2 O6 S2 2_656 1_655 . . -69.2(4) no
O3 Na2 O3 C13 2_556 2_556 . . 115.9(2) no
O6 Na2 O3 C13 2_656 2_556 . . -129.3(3) no
O8 Na2 O3 C13 . . . . 131.3(2) no
Na2 O3 C13 C12 2_556 . . . 138.1(2) no
Na2 O3 C13 O4 2_556 . . . -44.1(4) no
Na2 O3 C13 C12 . . . . -125.7(2) no
Na2 O3 C13 O4 . . . . 52.2(4) no
Na1 O4 C13 C12 1_455 . . . -59.0(7) no
Na1 O4 C13 O3 1_455 . . . 123.2(5) no
Na1 O7 C26 C21 2_656 . . . -108.4(3) no
Na1 O7 C26 O8 . . . . -33.8(4) no
Na1 O7 C26 O8 2_656 . . . 72.4(3) no
Na1 O7 C26 C21 . . . . 145.4(2) no
Na2 O8 C26 C21 . . . . 76.0(5) no
Na2 O8 C26 O7 . . . . -104.8(4) no
S1 N1 C7 C12 . . . . 177.4(2) no
S1 N1 C7 C8 . . . . -1.4(5) no
S2 N2 C20 C21 . . . . -167.0(3) no
S2 N2 C20 C25 . . . . 12.9(6) no
C6 C1 C2 C3 . . . . -2.2(7) no
S1 C1 C2 C3 . . . . 175.7(4) no
S1 C1 C6 C5 . . . . -176.9(4) no
C2 C1 C6 C5 . . . . 1.0(7) no
C1 C2 C3 C4 . . . . 2.1(8) no
C2 C3 C4 Br1 . . . . 179.5(4) no
C2 C3 C4 C5 . . . . -0.9(8) no
Br1 C4 C5 C6 . . . . 179.3(4) no
C3 C4 C5 C6 . . . . -0.3(9) no
C4 C5 C6 C1 . . . . 0.2(8) no
C12 C7 C8 C9 . . . . 2.0(5) no
N1 C7 C12 C11 . . . . 176.5(3) no
N1 C7 C8 C9 . . . . -179.2(3) no
C8 C7 C12 C11 . . . . -4.7(5) no
C8 C7 C12 C13 . . . . 172.0(3) no
N1 C7 C12 C13 . . . . -6.9(5) no
C7 C8 C9 C10 . . . . 2.5(5) no
C8 C9 C10 C11 . . . . -4.1(5) no
C9 C10 C11 C12 . . . . 1.2(5) no
C10 C11 C12 C7 . . . . 3.2(5) no
C10 C11 C12 C13 . . . . -173.7(3) no
C11 C12 C13 O3 . . . . -177.8(3) no
C7 C12 C13 O4 . . . . -172.4(3) no
C11 C12 C13 O4 . . . . 4.2(4) no
C7 C12 C13 O3 . . . . 5.6(5) no
S2 C14 C19 C18 . . . . -178.3(4) no
S2 C14 C15 C16 . . . . 178.2(4) no
C15 C14 C19 C18 . . . . 0.9(7) no
C19 C14 C15 C16 . . . . -1.0(7) no
C14 C15 C16 C17 . . . . 0.3(8) no
C15 C16 C17 Br2 . . . . 178.5(4) no
C15 C16 C17 C18 . . . . 0.4(9) no
C16 C17 C18 C19 . . . . -0.5(9) no
Br2 C17 C18 C19 . . . . -178.5(4) no
C17 C18 C19 C14 . . . . -0.2(8) no
C21 C20 C25 C24 . . . . -2.4(6) no
C25 C20 C21 C22 . . . . 0.6(6) no
N2 C20 C21 C22 . . . . -179.5(3) no
N2 C20 C21 C26 . . . . 0.5(5) no
C25 C20 C21 C26 . . . . -179.4(3) no
N2 C20 C25 C24 . . . . 177.7(4) no
C26 C21 C22 C23 . . . . -178.5(4) no
C20 C21 C22 C23 . . . . 1.4(6) no
C22 C21 C26 O7 . . . . 173.4(3) no
C20 C21 C26 O7 . . . . -6.5(5) no
C20 C21 C26 O8 . . . . 172.7(3) no
C22 C21 C26 O8 . . . . -7.3(5) no
C21 C22 C23 C24 . . . . -1.7(6) no
C22 C23 C24 C25 . . . . -0.1(7) no
C23 C24 C25 C20 . . . . 2.1(7) no
